data_7135719
loop_
_publ_author_name
'Xu, Jieqiong'
'Zhou, Jie'
'Yang, Wenyan'
'Deng, Shengyong'
'Wei, Peifa'

_publ_section_title
;
 Competitive supramolecular assembly tunes anthracene emission over 165 nm
 <i>via</i> controlled &#x3c0;-overlap.
;
_journal_issue 34
_journal_name_full 'Chemical communications (Cambridge, England)'
_journal_page_first 8743
_journal_page_last 8747
_journal_paper_doi 10.1039/d6cc01407k
_journal_volume 62
_journal_year 2026
_chemical_formula_sum 'C42 H30 B2 Cl6 N4 O8'
_chemical_formula_weight 953.02
_space_group_crystal_system triclinic
_space_group_IT_number 2
_space_group_name_Hall '-P 1'
_space_group_name_H-M_alt 'P -1'
_atom_sites_solution_hydrogens geom
_audit_creation_method SHELXL-2025/1
_audit_update_record
;
2026-01-22 deposited with the CCDC.	2026-04-08 downloaded from the CCDC.
;
_cell_angle_alpha 99.4547(13)
_cell_angle_beta 99.8780(18)
_cell_angle_gamma 94.9948(16)
_cell_formula_units_Z 4
_cell_length_a 13.4057(3)
_cell_length_b 15.8559(2)
_cell_length_c 20.9632(4)
_cell_measurement_reflns_used 20515
_cell_measurement_temperature 120(2)
_cell_measurement_theta_max 78.0230
_cell_measurement_theta_min 2.1470
_cell_volume 4299.68(14)
_computing_structure_refinement 'SHELXL-2025/1 (Sheldrick, 2025)'
_diffrn_ambient_temperature 120(2)
_diffrn_measured_fraction_theta_full 0.996
_diffrn_measured_fraction_theta_max 0.955
_diffrn_measurement_device_type 'XtaLAB Synergy R, HyPix'
_diffrn_radiation_type CuK\a
_diffrn_radiation_wavelength 1.54184
_diffrn_reflns_av_R_equivalents 0.0683
_diffrn_reflns_av_unetI/netI 0.0555
_diffrn_reflns_Laue_measured_fraction_full 0.996
_diffrn_reflns_Laue_measured_fraction_max 0.955
_diffrn_reflns_limit_h_max 17
_diffrn_reflns_limit_h_min -16
_diffrn_reflns_limit_k_max 18
_diffrn_reflns_limit_k_min -20
_diffrn_reflns_limit_l_max 26
_diffrn_reflns_limit_l_min -26
_diffrn_reflns_number 56786
_diffrn_reflns_point_group_measured_fraction_full 0.996
_diffrn_reflns_point_group_measured_fraction_max 0.955
_diffrn_reflns_theta_full 67.684
_diffrn_reflns_theta_max 78.429
_diffrn_reflns_theta_min 2.176
_exptl_absorpt_coefficient_mu 4.135
_exptl_absorpt_correction_T_max 1.00000
_exptl_absorpt_correction_T_min 0.66364
_exptl_absorpt_correction_type multi-scan
_exptl_absorpt_process_details
;
CrysAlisPro 1.171.42.93a (Rigaku Oxford Diffraction, 2023)
Empirical absorption correction using spherical harmonics,
implemented in SCALE3 ABSPACK scaling algorithm.
;
_exptl_crystal_density_diffrn 1.472
_exptl_crystal_description block
_exptl_crystal_F_000 1944
_exptl_crystal_size_max 0.300
_exptl_crystal_size_mid 0.200
_exptl_crystal_size_min 0.100
_refine_diff_density_max 0.887
_refine_diff_density_min -0.960
_refine_diff_density_rms 0.126
_refine_ls_extinction_method none
_refine_ls_goodness_of_fit_ref 1.083
_refine_ls_hydrogen_treatment constr
_refine_ls_matrix_type full
_refine_ls_number_parameters 1200
_refine_ls_number_reflns 17623
_refine_ls_number_restraints 237
_refine_ls_restrained_S_all 1.151
_refine_ls_R_factor_all 0.1224
_refine_ls_R_factor_gt 0.0982
_refine_ls_shift/su_max 0.000
_refine_ls_shift/su_mean 0.000
_refine_ls_structure_factor_coef Fsqd
_refine_ls_weighting_details 'w=1/[\s^2^(Fo^2^)+(0.1164P)^2^+14.1533P] where P=(Fo^2^+2Fc^2^)/3'
_refine_ls_weighting_scheme calc
_refine_ls_wR_factor_gt 0.2620
_refine_ls_wR_factor_ref 0.2749
_reflns_Friedel_coverage 0.000
_reflns_number_gt 13829
_reflns_number_total 17623
_reflns_threshold_expression 'I > 2\s(I)'
_cod_data_source_file d6cc01407k2.cif
_cod_data_source_block 0621-2_auto
_cod_depositor_comments 'Adding full bibliography for 7135715--7135719.cif.'
_cod_original_cell_volume 4299.67(15)
_cod_database_code 7135719
_shelx_shelxl_version_number 2025/1
_shelx_space_group_comment
;
The symmetry employed for this shelxl refinement is uniquely defined
by the following loop, which should always be used as a source of
symmetry information in preference to the above space-group names.
They are only intended as comments.
;
_shelx_estimated_absorpt_t_min 0.370
_shelx_estimated_absorpt_t_max 0.683

loop_
_space_group_symop_operation_xyz
'x, y, z'
'-x, -y, -z'

loop_
_atom_site_label
_atom_site_type_symbol
_atom_site_fract_x
_atom_site_fract_y
_atom_site_fract_z
_atom_site_U_iso_or_equiv
_atom_site_adp_type
_atom_site_occupancy
_atom_site_site_symmetry_order
_atom_site_calc_flag
_atom_site_refinement_flags_posn
_atom_site_refinement_flags_adp
_atom_site_refinement_flags_occupancy
_atom_site_disorder_assembly
_atom_site_disorder_group
Cl1 Cl 0.6404(8) -0.0581(5) 0.8545(4) 0.0475(12) Uani 0.38(2) 1 d D U P A 1
Cl2 Cl 0.58710(12) 0.01910(9) 0.73657(6) 0.0521(3) Uani 1 1 d D U . . .
Cl3 Cl 0.6106(11) 0.1208(6) 0.8657(6) 0.0438(12) Uani 0.38(2) 1 d D U P A 1
C1 C 0.6543(5) 0.0321(3) 0.8178(2) 0.0465(8) Uani 1 1 d D U . . .
H1A H 0.728368 0.046923 0.817946 0.056 Uiso 0.38(2) 1 calc R U P A 1
H1B H 0.727006 0.053778 0.818999 0.056 Uiso 0.62(2) 1 calc R U P A 2
Cl4 Cl 1.1215(7) 0.9503(6) 1.2676(3) 0.0393(10) Uani 0.54(2) 1 d D U P B 1
Cl5 Cl 1.1219(6) 1.0397(3) 1.3987(3) 0.0382(11) Uani 0.54(2) 1 d D U P B 1
Cl6 Cl 1.1191(6) 0.8545(4) 1.3730(3) 0.0464(10) Uani 0.54(2) 1 d D U P B 1
C2 C 1.1632(4) 0.9496(3) 1.3528(2) 0.0422(8) Uani 1 1 d D U . . .
H2A H 1.239390 0.956042 1.362422 0.051 Uiso 0.54(2) 1 calc R U P B 1
H2B H 1.238543 0.950645 1.366446 0.051 Uiso 0.46(2) 1 calc R U P B 2
Cl7 Cl 0.9015(2) 1.14547(17) 1.36182(17) 0.0720(8) Uani 0.728(4) 1 d D U P C 1
Cl8 Cl 0.87016(18) 1.03470(19) 1.45268(11) 0.0698(7) Uani 0.728(4) 1 d D U P C 1
Cl9 Cl 0.86786(17) 0.95975(18) 1.31837(14) 0.0784(10) Uani 0.728(4) 1 d D U P C 1
C3 C 0.8353(5) 1.0499(3) 1.3650(3) 0.0621(16) Uani 1 1 d D U . . .
H3A H 0.760363 1.052953 1.353250 0.075 Uiso 0.728(4) 1 calc R U P C 1
H3B H 0.759941 1.052058 1.357278 0.075 Uiso 0.272(4) 1 calc R U P C 2
Cl10 Cl 0.6622(3) 1.02589(13) 1.19285(10) 0.1105(10) Uani 1 1 d . . . . .
Cl11 Cl 0.61317(16) 0.93945(15) 1.05863(11) 0.0917(7) Uani 1 1 d . . . . .
Cl12 Cl 0.60234(18) 1.12385(14) 1.09540(13) 0.0921(7) Uani 1 1 d . . . . .
C4 C 0.6657(5) 1.0360(4) 1.1127(3) 0.0578(16) Uani 1 1 d . . . . .
H4 H 0.738530 1.048372 1.108742 0.069 Uiso 1 1 calc R U . . .
O1 O 0.8814(3) 0.15899(17) 1.01950(14) 0.0295(7) Uani 1 1 d . . . . .
H1 H 0.878325 0.208915 1.039427 0.044 Uiso 1 1 calc R U . . .
O2 O 0.8660(2) 0.08312(17) 0.91158(13) 0.0262(6) Uani 1 1 d . . . . .
H2 H 0.877612 0.043520 0.932989 0.039 Uiso 1 1 calc R U . . .
O3 O 0.8815(4) 0.5430(2) 0.8841(2) 0.0572(11) Uani 1 1 d . . . . .
O4 O 0.8688(3) 0.4686(2) 0.7856(2) 0.0504(10) Uani 1 1 d . . . . .
N1 N 0.8748(3) 0.4740(2) 0.8448(2) 0.0393(9) Uani 1 1 d . . . . .
C39 C 0.8730(3) 0.2444(2) 0.9245(2) 0.0237(8) Uani 1 1 d . . . . .
C40 C 0.8623(3) 0.2419(3) 0.8568(2) 0.0274(9) Uani 1 1 d . . . . .
H40 H 0.853729 0.187574 0.828198 0.033 Uiso 1 1 calc R U . . .
C41 C 0.8637(4) 0.3167(3) 0.8297(2) 0.0315(9) Uani 1 1 d . . . . .
H41 H 0.856868 0.314168 0.783581 0.038 Uiso 1 1 calc R U . . .
C42 C 0.8752(3) 0.3941(3) 0.8725(2) 0.0311(9) Uani 1 1 d . . . . .
C43 C 0.8857(4) 0.4012(3) 0.9399(2) 0.0349(10) Uani 1 1 d . . . . .
H43 H 0.893090 0.455700 0.968126 0.042 Uiso 1 1 calc R U . . .
C44 C 0.8849(4) 0.3253(3) 0.9645(2) 0.0318(10) Uani 1 1 d . . . . .
H44 H 0.892798 0.328520 1.010810 0.038 Uiso 1 1 calc R U . . .
B48 B 0.8736(4) 0.1594(3) 0.9542(2) 0.0237(9) Uani 1 1 d . . . . .
O5 O 0.6383(3) 0.6099(2) 0.68540(17) 0.0431(8) Uani 1 1 d . . . . .
O6 O 0.6241(3) 0.5342(2) 0.58718(19) 0.0503(10) Uani 1 1 d . . . . .
O7 O 0.6214(2) 0.99128(17) 0.55531(13) 0.0264(6) Uani 1 1 d . . . . .
H7 H 0.617412 1.031506 0.533785 0.040 Uiso 1 1 calc R U . . .
O8 O 0.6153(2) 0.91631(17) 0.44842(13) 0.0264(6) Uani 1 1 d . . . . .
H8A H 0.618592 0.866501 0.428378 0.040 Uiso 1 1 calc R U . . .
N2 N 0.6322(3) 0.6027(2) 0.6256(2) 0.0349(9) Uani 1 1 d . . . . .
C79 C 0.6200(3) 0.6747(3) 0.5298(2) 0.0288(9) Uani 1 1 d . . . . .
H79 H 0.612204 0.619819 0.502150 0.035 Uiso 1 1 calc R U . . .
C80 C 0.6178(3) 0.7496(3) 0.5034(2) 0.0263(8) Uani 1 1 d . . . . .
H80 H 0.608717 0.745764 0.457072 0.032 Uiso 1 1 calc R U . . .
C81 C 0.6440(3) 0.8347(3) 0.6122(2) 0.0267(9) Uani 1 1 d . . . . .
H81 H 0.653536 0.889288 0.640436 0.032 Uiso 1 1 calc R U . . .
C82 C 0.6457(3) 0.7607(3) 0.6397(2) 0.0293(9) Uani 1 1 d . . . . .
H82 H 0.654768 0.764016 0.685985 0.035 Uiso 1 1 calc R U . . .
C83 C 0.6338(3) 0.6825(3) 0.5979(2) 0.0276(9) Uani 1 1 d . . . . .
C84 C 0.6289(3) 0.8311(2) 0.54447(19) 0.0214(8) Uani 1 1 d . . . . .
B24 B 0.6217(3) 0.9153(3) 0.5135(2) 0.0221(9) Uani 1 1 d . . . . .
O9 O 0.3857(2) 0.86963(17) 0.50773(13) 0.0247(6) Uani 1 1 d . . . . .
H9A H 0.386554 0.819140 0.488079 0.037 Uiso 1 1 calc R U . . .
O10 O 0.3921(2) 0.94648(17) 0.61424(13) 0.0254(6) Uani 1 1 d . . . . .
H10 H 0.389318 0.986382 0.592358 0.038 Uiso 1 1 calc R U . . .
O11 O 0.3895(3) 0.4930(2) 0.6542(2) 0.0514(10) Uani 1 1 d . . . . .
O12 O 0.3832(3) 0.5687(2) 0.74887(18) 0.0508(10) Uani 1 1 d . . . . .
N39 N 0.3870(3) 0.5617(3) 0.6901(2) 0.0369(9) Uani 1 1 d . . . . .
C33 C 0.3867(3) 0.7856(3) 0.60445(19) 0.0221(8) Uani 1 1 d . . . . .
C34 C 0.3949(3) 0.7921(3) 0.6725(2) 0.0281(9) Uani 1 1 d . . . . .
H34 H 0.400531 0.847413 0.699288 0.034 Uiso 1 1 calc R U . . .
C35 C 0.3950(4) 0.7200(3) 0.7019(2) 0.0323(10) Uani 1 1 d . . . . .
H35 H 0.399886 0.724697 0.748165 0.039 Uiso 1 1 calc R U . . .
C36 C 0.3874(3) 0.6396(3) 0.6605(2) 0.0284(9) Uani 1 1 d . . . . .
C37 C 0.3799(3) 0.6298(3) 0.5935(2) 0.0258(8) Uani 1 1 d . . . . .
H37 H 0.375269 0.574436 0.566947 0.031 Uiso 1 1 calc R U . . .
C38 C 0.3792(3) 0.7045(2) 0.56573(19) 0.0229(8) Uani 1 1 d . . . . .
H38 H 0.373409 0.699543 0.519429 0.028 Uiso 1 1 calc R U . . .
B36 B 0.3889(3) 0.8697(3) 0.5729(2) 0.0220(9) Uani 1 1 d . . . . .
O13 O 0.8849(3) 0.6447(2) 1.21710(17) 0.0489(9) Uani 1 1 d . . . . .
O14 O 0.8799(3) 0.5669(2) 1.12137(18) 0.0409(8) Uani 1 1 d . . . . .
O15 O 0.8867(3) 1.02098(17) 1.08137(14) 0.0291(6) Uani 1 1 d . . . . .
H15A H 0.884024 1.061052 1.059653 0.044 Uiso 1 1 calc R U . . .
O16 O 0.8794(2) 0.94433(17) 0.97482(14) 0.0281(6) Uani 1 1 d . . . . .
H16A H 0.887842 0.895242 0.955834 0.042 Uiso 1 1 calc R U . . .
N7 N 0.8810(3) 0.6365(3) 1.15734(19) 0.0341(9) Uani 1 1 d . . . . .
C73 C 0.8784(3) 0.7136(3) 1.1276(2) 0.0269(9) Uani 1 1 d . . . . .
C74 C 0.8703(3) 0.7042(3) 1.0600(2) 0.0287(9) Uani 1 1 d . . . . .
H74 H 0.864471 0.648855 1.033180 0.034 Uiso 1 1 calc R U . . .
C75 C 0.8709(3) 0.7775(3) 1.0328(2) 0.0265(9) Uani 1 1 d . . . . .
H75 H 0.865603 0.772064 0.986505 0.032 Uiso 1 1 calc R U . . .
C76 C 0.8792(3) 0.8602(2) 1.07121(19) 0.0226(8) Uani 1 1 d . . . . .
C77 C 0.8860(4) 0.8661(3) 1.1391(2) 0.0316(9) Uani 1 1 d . . . . .
H77 H 0.891020 0.921104 1.166230 0.038 Uiso 1 1 calc R U . . .
C78 C 0.8854(4) 0.7934(3) 1.1678(2) 0.0331(10) Uani 1 1 d . . . . .
H78 H 0.889851 0.798060 1.213979 0.040 Uiso 1 1 calc R U . . .
B60 B 0.8819(4) 0.9438(3) 1.0394(2) 0.0227(9) Uani 1 1 d . . . . .
N3 N 0.8797(3) 0.8204(2) 1.86921(16) 0.0267(7) Uani 1 1 d . . . . .
N4 N 0.8812(3) 0.2835(2) 1.12537(17) 0.0276(7) Uani 1 1 d . . . . .
C5 C 0.8614(4) 0.7350(3) 1.8511(2) 0.0289(9) Uani 1 1 d . . . . .
H5 H 0.846775 0.702173 1.883088 0.035 Uiso 1 1 calc R U . . .
C6 C 0.8625(3) 0.6918(3) 1.78872(19) 0.0271(9) Uani 1 1 d . . . . .
H6 H 0.849226 0.630741 1.778492 0.033 Uiso 1 1 calc R U . . .
C7 C 0.8833(3) 0.7382(3) 1.7410(2) 0.0253(8) Uani 1 1 d . . . . .
C8 C 0.9020(4) 0.8277(3) 1.7592(2) 0.0323(10) Uani 1 1 d . . . . .
H8 H 0.915985 0.862150 1.728063 0.039 Uiso 1 1 calc R U . . .
C9 C 0.8998(4) 0.8655(3) 1.8232(2) 0.0322(10) Uani 1 1 d . . . . .
H9 H 0.913287 0.926427 1.835139 0.039 Uiso 1 1 calc R U . . .
C10 C 0.8852(3) 0.6946(3) 1.6758(2) 0.0277(9) Uani 1 1 d . . . . .
C11 C 0.8832(3) 0.6530(3) 1.6221(2) 0.0260(8) Uani 1 1 d . . . . .
C12 C 0.8782(3) 0.6018(2) 1.55886(19) 0.0221(8) Uani 1 1 d . . . . .
C13 C 0.8731(3) 0.5111(3) 1.55352(19) 0.0231(8) Uani 1 1 d . . . . .
C14 C 0.8724(3) 0.4701(3) 1.6095(2) 0.0274(9) Uani 1 1 d . . . . .
H14 H 0.874263 0.503859 1.651656 0.033 Uiso 1 1 calc R U . . .
C15 C 0.8689(4) 0.3831(3) 1.6025(2) 0.0321(9) Uani 1 1 d . . . . .
H15 H 0.868817 0.356717 1.640042 0.039 Uiso 1 1 calc R U . . .
C16 C 0.8655(3) 0.3309(3) 1.5401(2) 0.0296(9) Uani 1 1 d . . . . .
H16 H 0.862520 0.270168 1.536094 0.035 Uiso 1 1 calc R U . . .
C17 C 0.8664(3) 0.3681(3) 1.4861(2) 0.0249(8) Uani 1 1 d . . . . .
H17 H 0.865104 0.332782 1.444700 0.030 Uiso 1 1 calc R U . . .
C18 C 0.8691(3) 0.4588(3) 1.49049(19) 0.0227(8) Uani 1 1 d . . . . .
C19 C 0.8695(3) 0.4986(2) 1.43442(19) 0.0220(8) Uani 1 1 d . . . . .
C20 C 0.8736(3) 0.5885(3) 1.43991(19) 0.0226(8) Uani 1 1 d . . . . .
C21 C 0.8758(3) 0.6299(3) 1.3849(2) 0.0268(9) Uani 1 1 d . . . . .
H21 H 0.872866 0.595917 1.342628 0.032 Uiso 1 1 calc R U . . .
C22 C 0.8819(4) 0.7164(3) 1.3913(2) 0.0322(9) Uani 1 1 d . . . . .
H22 H 0.883669 0.742516 1.353779 0.039 Uiso 1 1 calc R U . . .
C23 C 0.8857(4) 0.7685(3) 1.4534(2) 0.0336(10) Uani 1 1 d . . . . .
H23 H 0.889631 0.829242 1.457280 0.040 Uiso 1 1 calc R U . . .
C24 C 0.8838(3) 0.7319(3) 1.5082(2) 0.0288(9) Uani 1 1 d . . . . .
H24 H 0.886121 0.767444 1.549703 0.035 Uiso 1 1 calc R U . . .
C25 C 0.8784(3) 0.6408(3) 1.50313(19) 0.0236(8) Uani 1 1 d . . . . .
C26 C 0.8667(3) 0.4465(2) 1.37188(19) 0.0238(8) Uani 1 1 d . . . . .
C27 C 0.8654(3) 0.4052(3) 1.31831(19) 0.0258(8) Uani 1 1 d . . . . .
C28 C 0.8687(3) 0.3632(2) 1.25264(19) 0.0234(8) Uani 1 1 d . . . . .
C29 C 0.8530(4) 0.2741(3) 1.2340(2) 0.0296(9) Uani 1 1 d . . . . .
H29 H 0.837197 0.238744 1.264259 0.036 Uiso 1 1 calc R U . . .
C30 C 0.8607(4) 0.2379(3) 1.1708(2) 0.0314(10) Uani 1 1 d . . . . .
H30 H 0.850798 0.176865 1.158843 0.038 Uiso 1 1 calc R U . . .
C31 C 0.8945(4) 0.3689(3) 1.1440(2) 0.0323(10) Uani 1 1 d . . . . .
H31 H 0.907999 0.402877 1.112375 0.039 Uiso 1 1 calc R U . . .
C32 C 0.8898(4) 0.4112(3) 1.2065(2) 0.0317(10) Uani 1 1 d . . . . .
H32 H 0.900931 0.472235 1.217391 0.038 Uiso 1 1 calc R U . . .
N5 N 0.6182(3) 0.2539(2) 0.59945(16) 0.0263(7) Uani 1 1 d . . . . .
N6 N 0.6315(3) 0.7950(2) 1.34476(16) 0.0254(7) Uani 1 1 d . . . . .
C45 C 0.6175(4) 0.3400(3) 0.6147(2) 0.0306(9) Uani 1 1 d . . . . .
H45 H 0.615636 0.372083 0.580086 0.037 Uiso 1 1 calc R U . . .
C46 C 0.6194(4) 0.3839(3) 0.6772(2) 0.0306(9) Uani 1 1 d . . . . .
H46 H 0.618749 0.444528 0.685114 0.037 Uiso 1 1 calc R U . . .
C47 C 0.6221(3) 0.3385(3) 0.72837(19) 0.0240(8) Uani 1 1 d . . . . .
C48 C 0.6248(3) 0.2493(2) 0.71421(19) 0.0254(8) Uani 1 1 d . . . . .
H48 H 0.628459 0.215984 0.748098 0.030 Uiso 1 1 calc R U . . .
C49 C 0.6219(3) 0.2113(3) 0.6498(2) 0.0273(9) Uani 1 1 d . . . . .
H49 H 0.622513 0.150666 0.640406 0.033 Uiso 1 1 calc R U . . .
C50 C 0.6226(3) 0.3832(3) 0.79372(19) 0.0258(8) Uani 1 1 d . . . . .
C51 C 0.6216(3) 0.4252(3) 0.84619(19) 0.0243(8) Uani 1 1 d . . . . .
C52 C 0.6230(3) 0.4762(3) 0.90899(18) 0.0218(8) Uani 1 1 d . . . . .
C53 C 0.6190(3) 0.5660(2) 0.91344(18) 0.0219(8) Uani 1 1 d . . . . .
C54 C 0.6116(3) 0.6066(3) 0.8572(2) 0.0291(9) Uani 1 1 d . . . . .
H54 H 0.609012 0.572770 0.815007 0.035 Uiso 1 1 calc R U . . .
C55 C 0.6083(4) 0.6930(3) 0.8632(2) 0.0338(10) Uani 1 1 d . . . . .
H55 H 0.603705 0.718794 0.825159 0.041 Uiso 1 1 calc R U . . .
C56 C 0.6116(4) 0.7448(3) 0.9253(2) 0.0319(9) Uani 1 1 d . . . . .
H56 H 0.609123 0.805057 0.928698 0.038 Uiso 1 1 calc R U . . .
C57 C 0.6182(3) 0.7087(3) 0.9806(2) 0.0282(9) Uani 1 1 d . . . . .
H57 H 0.620758 0.744289 1.022096 0.034 Uiso 1 1 calc R U . . .
C58 C 0.6214(3) 0.6184(2) 0.97667(18) 0.0218(8) Uani 1 1 d . . . . .
C59 C 0.6275(3) 0.5793(2) 1.03283(19) 0.0223(8) Uani 1 1 d . . . . .
C60 C 0.6326(3) 0.4894(2) 1.02855(18) 0.0214(8) Uani 1 1 d . . . . .
C61 C 0.6393(3) 0.4494(3) 1.08483(19) 0.0251(8) Uani 1 1 d . . . . .
H61 H 0.641285 0.483371 1.126919 0.030 Uiso 1 1 calc R U . . .
C62 C 0.6430(3) 0.3635(3) 1.0791(2) 0.0290(9) Uani 1 1 d . . . . .
H62 H 0.647233 0.337643 1.117164 0.035 Uiso 1 1 calc R U . . .
C63 C 0.6407(3) 0.3115(3) 1.0165(2) 0.0290(9) Uani 1 1 d . . . . .
H63 H 0.644053 0.251402 1.013133 0.035 Uiso 1 1 calc R U . . .
C64 C 0.6336(3) 0.3472(3) 0.9613(2) 0.0266(8) Uani 1 1 d . . . . .
H64 H 0.631538 0.311890 0.919786 0.032 Uiso 1 1 calc R U . . .
C65 C 0.6291(3) 0.4377(3) 0.96568(18) 0.0228(8) Uani 1 1 d . . . . .
C66 C 0.6295(3) 0.6306(3) 1.09624(19) 0.0238(8) Uani 1 1 d . . . . .
C67 C 0.6301(3) 0.6715(3) 1.1499(2) 0.0257(8) Uani 1 1 d . . . . .
C68 C 0.6312(3) 0.7145(2) 1.21561(18) 0.0217(8) Uani 1 1 d . . . . .
C69 C 0.6237(4) 0.8031(3) 1.2305(2) 0.0311(9) Uani 1 1 d . . . . .
H69 H 0.618440 0.837203 1.197095 0.037 Uiso 1 1 calc R U . . .
C70 C 0.6243(4) 0.8390(3) 1.2950(2) 0.0295(9) Uani 1 1 d . . . . .
H70 H 0.619244 0.898911 1.304950 0.035 Uiso 1 1 calc R U . . .
C71 C 0.6398(3) 0.7110(3) 1.32988(19) 0.0267(9) Uani 1 1 d . . . . .
H71 H 0.645899 0.678906 1.364584 0.032 Uiso 1 1 calc R U . . .
C72 C 0.6399(3) 0.6682(2) 1.26722(19) 0.0250(8) Uani 1 1 d . . . . .
H72 H 0.645810 0.608225 1.259159 0.030 Uiso 1 1 calc R U . . .
Cl7A Cl 0.8875(5) 1.1442(4) 1.4064(5) 0.082(3) Uani 0.272(4) 1 d D U P C 2
Cl9A Cl 0.8782(6) 1.0544(5) 1.2789(3) 0.084(2) Uani 0.272(4) 1 d D U P C 2
Cl8A Cl 0.8524(5) 0.9549(4) 1.3738(5) 0.081(2) Uani 0.272(4) 1 d D U P C 2
Cl1A Cl 0.6490(6) -0.0750(6) 0.8364(6) 0.0744(19) Uani 0.62(2) 1 d . U P A 2
Cl3A Cl 0.6060(7) 0.1028(8) 0.8718(5) 0.081(2) Uani 0.62(2) 1 d . U P A 2
Cl4A Cl 1.1361(12) 0.9641(7) 1.2722(5) 0.059(2) Uani 0.46(2) 1 d D U P B 2
Cl6A Cl 1.1014(8) 0.8441(6) 1.3554(7) 0.074(2) Uani 0.46(2) 1 d D U P B 2
Cl5A Cl 1.1212(7) 1.0299(7) 1.4060(6) 0.084(3) Uani 0.46(2) 1 d D U P B 2

loop_
_atom_site_aniso_label
_atom_site_aniso_U_11
_atom_site_aniso_U_22
_atom_site_aniso_U_33
_atom_site_aniso_U_23
_atom_site_aniso_U_13
_atom_site_aniso_U_12
Cl1 0.064(2) 0.0343(19) 0.043(2) 0.0122(16) 0.0027(17) 0.0018(16)
Cl2 0.0753(9) 0.0392(7) 0.0364(6) 0.0016(5) -0.0023(6) 0.0124(6)
Cl3 0.058(2) 0.035(2) 0.0352(18) 0.0036(15) 0.0055(16) 0.0030(15)
C1 0.0637(15) 0.0360(14) 0.0372(14) 0.0062(12) 0.0034(13) 0.0044(12)
Cl4 0.0556(19) 0.032(2) 0.0285(15) 0.0012(12) 0.0069(12) 0.0052(17)
Cl5 0.0538(19) 0.0276(17) 0.0319(16) 0.0014(12) 0.0089(12) 0.0050(12)
Cl6 0.064(2) 0.0311(14) 0.0424(18) 0.0138(13) 0.0011(15) 0.0032(13)
C2 0.0565(16) 0.0323(14) 0.0355(14) 0.0039(12) 0.0054(12) 0.0038(13)
Cl7 0.0724(15) 0.0562(13) 0.095(2) 0.0408(14) 0.0089(15) 0.0110(11)
Cl8 0.0660(14) 0.1046(19) 0.0475(12) 0.0312(12) 0.0174(10) 0.0112(12)
Cl9 0.0503(12) 0.0862(18) 0.0764(18) -0.0386(14) 0.0018(11) 0.0067(11)
C3 0.046(3) 0.055(3) 0.082(4) -0.003(3) 0.017(3) 0.006(3)
Cl10 0.212(3) 0.0523(10) 0.0541(11) 0.0056(8) -0.0096(14) 0.0214(13)
Cl11 0.0798(12) 0.0904(14) 0.0816(13) -0.0411(11) 0.0179(10) -0.0156(10)
Cl12 0.0927(14) 0.0703(12) 0.1199(18) 0.0508(12) 0.0063(12) 0.0101(10)
C4 0.049(3) 0.051(3) 0.067(4) -0.008(3) 0.011(3) 0.003(3)
O1 0.0532(19) 0.0145(13) 0.0202(14) 0.0002(10) 0.0061(13) 0.0077(12)
O2 0.0438(17) 0.0154(13) 0.0189(14) 0.0019(10) 0.0056(12) 0.0033(12)
O3 0.088(3) 0.0176(17) 0.072(3) 0.0144(17) 0.024(2) 0.0089(17)
O4 0.072(3) 0.0337(19) 0.051(2) 0.0245(17) 0.0125(19) 0.0074(17)
N1 0.049(2) 0.022(2) 0.049(3) 0.0129(17) 0.011(2) 0.0035(16)
C39 0.028(2) 0.0166(18) 0.026(2) 0.0009(15) 0.0054(16) 0.0009(15)
C40 0.038(2) 0.0172(19) 0.025(2) 0.0037(15) 0.0019(17) 0.0001(16)
C41 0.038(2) 0.029(2) 0.026(2) 0.0083(17) 0.0001(18) -0.0008(18)
C42 0.036(2) 0.0157(19) 0.045(3) 0.0125(18) 0.0076(19) 0.0050(16)
C43 0.050(3) 0.016(2) 0.039(3) -0.0012(17) 0.016(2) 0.0041(18)
C44 0.051(3) 0.0161(19) 0.029(2) 0.0022(16) 0.0125(19) 0.0045(17)
B48 0.033(2) 0.016(2) 0.020(2) 0.0000(16) 0.0034(17) 0.0016(17)
O5 0.058(2) 0.0412(19) 0.0335(19) 0.0220(15) 0.0049(16) 0.0035(16)
O6 0.083(3) 0.0255(18) 0.048(2) 0.0160(16) 0.016(2) 0.0109(17)
O7 0.0425(17) 0.0160(13) 0.0190(14) 0.0019(10) 0.0025(12) 0.0036(12)
O8 0.0457(17) 0.0134(13) 0.0188(14) -0.0018(10) 0.0070(12) 0.0034(12)
N2 0.038(2) 0.027(2) 0.044(2) 0.0164(17) 0.0102(17) 0.0051(15)
C79 0.042(2) 0.019(2) 0.028(2) 0.0057(16) 0.0117(18) 0.0068(17)
C80 0.042(2) 0.0185(19) 0.0191(19) 0.0013(15) 0.0083(17) 0.0043(16)
C81 0.031(2) 0.028(2) 0.0179(19) 0.0006(15) 0.0014(16) -0.0014(16)
C82 0.033(2) 0.029(2) 0.026(2) 0.0112(17) 0.0014(17) 0.0016(17)
C83 0.029(2) 0.027(2) 0.029(2) 0.0100(17) 0.0048(17) 0.0031(16)
C84 0.0259(19) 0.0186(19) 0.0193(18) 0.0032(14) 0.0034(15) 0.0034(14)
B24 0.028(2) 0.017(2) 0.020(2) 0.0009(16) 0.0029(17) 0.0011(16)
O9 0.0449(17) 0.0129(13) 0.0149(13) -0.0005(10) 0.0038(11) 0.0055(11)
O10 0.0451(17) 0.0149(13) 0.0160(13) 0.0010(10) 0.0061(12) 0.0052(12)
O11 0.078(3) 0.0234(18) 0.059(2) 0.0210(17) 0.017(2) 0.0111(17)
O12 0.069(3) 0.047(2) 0.040(2) 0.0279(17) 0.0039(18) 0.0009(18)
N39 0.040(2) 0.029(2) 0.045(2) 0.0191(18) 0.0051(18) 0.0034(16)
C33 0.0235(19) 0.024(2) 0.0173(18) 0.0017(15) 0.0020(14) 0.0020(15)
C34 0.041(2) 0.025(2) 0.0178(19) 0.0038(15) 0.0056(17) 0.0047(17)
C35 0.043(3) 0.038(2) 0.0170(19) 0.0111(17) 0.0049(17) 0.0025(19)
C36 0.031(2) 0.023(2) 0.034(2) 0.0140(17) 0.0061(17) 0.0040(16)
C37 0.033(2) 0.0194(19) 0.025(2) 0.0041(15) 0.0040(16) 0.0032(15)
C38 0.031(2) 0.0174(18) 0.0199(19) 0.0051(14) 0.0033(15) 0.0013(15)
B36 0.026(2) 0.017(2) 0.021(2) -0.0021(16) 0.0031(17) 0.0005(16)
O13 0.077(3) 0.043(2) 0.0319(19) 0.0196(16) 0.0115(18) 0.0088(18)
O14 0.055(2) 0.0202(16) 0.049(2) 0.0115(14) 0.0089(17) 0.0045(14)
O15 0.0509(19) 0.0142(13) 0.0216(14) -0.0007(11) 0.0094(13) 0.0024(12)
O16 0.0498(18) 0.0136(13) 0.0206(14) -0.0005(10) 0.0079(12) 0.0058(12)
N7 0.039(2) 0.034(2) 0.033(2) 0.0153(17) 0.0077(16) 0.0035(16)
C73 0.033(2) 0.024(2) 0.024(2) 0.0095(16) 0.0051(16) 0.0015(16)
C74 0.035(2) 0.020(2) 0.028(2) 0.0002(16) 0.0031(17) 0.0012(16)
C75 0.035(2) 0.024(2) 0.0178(19) -0.0023(15) 0.0045(16) 0.0001(16)
C76 0.032(2) 0.0171(18) 0.0177(18) -0.0005(14) 0.0039(15) 0.0047(15)
C77 0.043(3) 0.028(2) 0.022(2) -0.0004(17) 0.0078(18) 0.0038(18)
C78 0.050(3) 0.027(2) 0.023(2) 0.0054(17) 0.0078(19) 0.0073(19)
B60 0.033(2) 0.016(2) 0.018(2) -0.0024(16) 0.0046(17) 0.0049(17)
N3 0.043(2) 0.0174(16) 0.0180(16) -0.0013(12) 0.0049(14) 0.0068(14)
N4 0.040(2) 0.0215(17) 0.0191(17) -0.0013(13) 0.0037(14) 0.0050(14)
C5 0.050(3) 0.0170(19) 0.0187(19) 0.0020(15) 0.0065(18) 0.0017(17)
C6 0.045(2) 0.0156(18) 0.0183(19) -0.0011(14) 0.0036(17) 0.0033(16)
C7 0.031(2) 0.023(2) 0.0199(19) 0.0007(15) 0.0009(16) 0.0053(16)
C8 0.055(3) 0.022(2) 0.021(2) 0.0005(16) 0.0117(19) 0.0061(18)
C9 0.056(3) 0.018(2) 0.022(2) 0.0026(15) 0.0057(19) 0.0060(18)
C10 0.037(2) 0.024(2) 0.021(2) 0.0029(16) 0.0035(17) 0.0059(17)
C11 0.030(2) 0.029(2) 0.0184(19) 0.0022(16) 0.0033(15) 0.0055(16)
C12 0.0249(19) 0.0198(19) 0.0198(19) -0.0041(14) 0.0046(15) 0.0061(14)
C13 0.0226(19) 0.027(2) 0.0184(19) -0.0004(15) 0.0041(14) 0.0023(15)
C14 0.035(2) 0.031(2) 0.0172(19) 0.0017(16) 0.0069(16) 0.0052(17)
C15 0.038(2) 0.035(2) 0.026(2) 0.0117(18) 0.0068(18) 0.0047(18)
C16 0.036(2) 0.022(2) 0.032(2) 0.0083(17) 0.0049(18) 0.0036(16)
C17 0.027(2) 0.022(2) 0.024(2) -0.0009(15) 0.0052(16) 0.0012(15)
C18 0.0219(19) 0.0230(19) 0.0206(19) -0.0017(15) 0.0043(15) -0.0002(14)
C19 0.0239(19) 0.0213(19) 0.0176(18) -0.0032(14) 0.0028(14) 0.0008(14)
C20 0.0242(19) 0.024(2) 0.0183(19) -0.0004(15) 0.0039(15) 0.0024(15)
C21 0.033(2) 0.027(2) 0.0178(19) -0.0001(15) 0.0015(16) 0.0026(16)
C22 0.042(3) 0.030(2) 0.025(2) 0.0076(17) 0.0063(18) 0.0039(18)
C23 0.047(3) 0.018(2) 0.035(2) 0.0030(17) 0.005(2) 0.0058(18)
C24 0.036(2) 0.022(2) 0.026(2) -0.0046(16) 0.0043(17) 0.0051(16)
C25 0.025(2) 0.022(2) 0.0210(19) -0.0020(15) 0.0040(15) 0.0010(15)
C26 0.031(2) 0.0161(18) 0.021(2) -0.0007(15) 0.0035(16) 0.0000(15)
C27 0.033(2) 0.024(2) 0.0183(19) 0.0033(15) 0.0025(16) 0.0004(16)
C28 0.033(2) 0.0166(18) 0.0184(19) -0.0015(14) 0.0027(15) 0.0060(15)
C29 0.051(3) 0.0153(19) 0.023(2) 0.0029(15) 0.0087(18) 0.0044(17)
C30 0.047(3) 0.0143(19) 0.029(2) -0.0038(16) 0.0048(19) 0.0010(17)
C31 0.061(3) 0.017(2) 0.018(2) 0.0001(15) 0.0091(19) 0.0051(18)
C32 0.049(3) 0.023(2) 0.021(2) 0.0003(16) 0.0043(18) 0.0033(18)
N5 0.039(2) 0.0206(17) 0.0180(16) -0.0017(13) 0.0072(14) 0.0013(14)
N6 0.0366(19) 0.0203(17) 0.0180(16) -0.0008(13) 0.0057(14) 0.0037(14)
C45 0.055(3) 0.019(2) 0.019(2) 0.0019(15) 0.0111(18) 0.0036(18)
C46 0.051(3) 0.0166(19) 0.023(2) -0.0017(15) 0.0098(19) -0.0009(17)
C47 0.031(2) 0.023(2) 0.0149(18) -0.0043(14) 0.0038(15) 0.0006(15)
C48 0.043(2) 0.0164(18) 0.0174(19) 0.0038(14) 0.0040(16) 0.0067(16)
C49 0.043(2) 0.0166(19) 0.021(2) -0.0002(15) 0.0064(17) 0.0069(16)
C50 0.034(2) 0.025(2) 0.0180(19) 0.0028(15) 0.0040(16) 0.0033(16)
C51 0.032(2) 0.024(2) 0.0158(19) 0.0002(15) 0.0040(15) 0.0007(16)
C52 0.027(2) 0.0222(19) 0.0136(17) -0.0032(14) 0.0046(14) 0.0001(15)
C53 0.030(2) 0.0204(19) 0.0138(17) -0.0011(14) 0.0040(14) -0.0001(15)
C54 0.038(2) 0.032(2) 0.0158(19) 0.0021(16) 0.0041(16) 0.0024(18)
C55 0.047(3) 0.028(2) 0.028(2) 0.0084(18) 0.0076(19) 0.0036(19)
C56 0.044(3) 0.024(2) 0.028(2) 0.0047(17) 0.0078(19) 0.0011(18)
C57 0.036(2) 0.025(2) 0.021(2) -0.0019(16) 0.0051(17) -0.0006(17)
C58 0.028(2) 0.0192(18) 0.0159(18) -0.0014(14) 0.0041(14) 0.0009(14)
C59 0.0245(19) 0.0220(19) 0.0174(18) -0.0018(14) 0.0030(15) -0.0007(15)
C60 0.0252(19) 0.0205(19) 0.0164(18) -0.0019(14) 0.0039(14) 0.0006(14)
C61 0.030(2) 0.029(2) 0.0151(18) 0.0036(15) 0.0033(15) 0.0001(16)
C62 0.037(2) 0.028(2) 0.022(2) 0.0052(16) 0.0041(17) 0.0022(17)
C63 0.042(2) 0.0178(19) 0.028(2) 0.0051(16) 0.0066(18) 0.0043(17)
C64 0.035(2) 0.021(2) 0.022(2) -0.0008(15) 0.0070(16) 0.0050(16)
C65 0.027(2) 0.026(2) 0.0137(17) -0.0010(14) 0.0033(14) 0.0016(15)
C66 0.029(2) 0.025(2) 0.0165(19) 0.0023(15) 0.0047(15) 0.0014(15)
C67 0.035(2) 0.0192(19) 0.020(2) 0.0002(15) 0.0019(16) 0.0005(16)
C68 0.030(2) 0.0208(19) 0.0136(17) -0.0007(14) 0.0054(15) 0.0014(15)
C69 0.051(3) 0.021(2) 0.021(2) 0.0023(16) 0.0082(18) 0.0025(18)
C70 0.049(3) 0.0181(19) 0.022(2) 0.0031(15) 0.0096(18) 0.0060(17)
C71 0.041(2) 0.023(2) 0.0165(19) 0.0015(15) 0.0057(16) 0.0053(17)
C72 0.041(2) 0.0146(18) 0.0199(19) 0.0033(14) 0.0060(16) 0.0064(16)
Cl7A 0.062(4) 0.055(4) 0.110(6) -0.028(4) 0.008(4) 0.007(3)
Cl9A 0.105(5) 0.099(5) 0.059(4) 0.016(3) 0.033(4) 0.037(4)
Cl8A 0.058(3) 0.066(4) 0.123(6) 0.054(4) -0.005(4) -0.004(3)
Cl1A 0.086(3) 0.058(3) 0.087(5) 0.045(3) 0.011(3) 0.006(2)
Cl3A 0.059(2) 0.116(5) 0.054(3) -0.027(3) 0.009(2) 0.018(4)
Cl4A 0.080(5) 0.035(3) 0.062(4) 0.012(3) 0.014(3) 0.002(3)
Cl6A 0.083(4) 0.057(3) 0.076(5) 0.037(3) -0.016(3) -0.015(3)
Cl5A 0.038(3) 0.108(6) 0.082(5) -0.046(4) 0.009(3) 0.005(3)

loop_
_atom_type_symbol
_atom_type_description
_atom_type_scat_dispersion_real
_atom_type_scat_dispersion_imag
_atom_type_scat_source
C C 0.0181 0.0091 'International Tables Vol C Tables 4.2.6.8 and 6.1.1.4'
H H 0.0000 0.0000 'International Tables Vol C Tables 4.2.6.8 and 6.1.1.4'
B B 0.0090 0.0039 'International Tables Vol C Tables 4.2.6.8 and 6.1.1.4'
Cl Cl 0.3639 0.7018 'International Tables Vol C Tables 4.2.6.8 and 6.1.1.4'
N N 0.0311 0.0180 'International Tables Vol C Tables 4.2.6.8 and 6.1.1.4'
O O 0.0492 0.0322 'International Tables Vol C Tables 4.2.6.8 and 6.1.1.4'

loop_
_geom_angle_atom_site_label_1
_geom_angle_atom_site_label_2
_geom_angle_atom_site_label_3
_geom_angle
_geom_angle_site_symmetry_1
_geom_angle_site_symmetry_3
_geom_angle_publ_flag
Cl3A C1 Cl2 112.8(5) . . ?
Cl1 C1 Cl2 114.6(4) . . ?
Cl1 C1 Cl3 108.9(5) . . ?
Cl2 C1 Cl3 107.8(5) . . ?
Cl3A C1 Cl1A 113.1(4) . . ?
Cl2 C1 Cl1A 104.8(5) . . ?
Cl1 C1 H1A 108.5 . . ?
Cl2 C1 H1A 108.5 . . ?
Cl3 C1 H1A 108.5 . . ?
Cl3A C1 H1B 108.7 . . ?
Cl2 C1 H1B 108.7 . . ?
Cl1A C1 H1B 108.7 . . ?
Cl4A C2 Cl5A 111.8(7) . . ?
Cl6 C2 Cl5 112.1(4) . . ?
Cl6 C2 Cl4 111.1(4) . . ?
Cl5 C2 Cl4 108.2(4) . . ?
Cl4A C2 Cl6A 107.0(5) . . ?
Cl5A C2 Cl6A 111.0(5) . . ?
Cl6 C2 H2A 108.4 . . ?
Cl5 C2 H2A 108.4 . . ?
Cl4 C2 H2A 108.4 . . ?
Cl4A C2 H2B 109.0 . . ?
Cl5A C2 H2B 109.0 . . ?
Cl6A C2 H2B 109.0 . . ?
Cl8A C3 Cl7A 133.0(6) . . ?
Cl7 C3 Cl9 115.8(4) . . ?
Cl7 C3 Cl8 105.4(3) . . ?
Cl9 C3 Cl8 105.1(3) . . ?
Cl8A C3 Cl9A 101.6(5) . . ?
Cl7A C3 Cl9A 100.1(5) . . ?
Cl7 C3 H3A 110.1 . . ?
Cl9 C3 H3A 110.1 . . ?
Cl8 C3 H3A 110.1 . . ?
Cl8A C3 H3B 106.5 . . ?
Cl7A C3 H3B 106.5 . . ?
Cl9A C3 H3B 106.5 . . ?
Cl10 C4 Cl12 108.5(4) . . ?
Cl10 C4 Cl11 110.4(4) . . ?
Cl12 C4 Cl11 112.8(4) . . ?
Cl10 C4 H4 108.4 . . ?
Cl12 C4 H4 108.4 . . ?
Cl11 C4 H4 108.4 . . ?
B48 O1 H1 109.5 . . ?
B48 O2 H2 109.5 . . ?
O4 N1 O3 124.2(4) . . ?
O4 N1 C42 118.6(4) . . ?
O3 N1 C42 117.2(4) . . ?
C44 C39 C40 117.1(4) . . ?
C44 C39 B48 121.7(4) . . ?
C40 C39 B48 121.2(3) . . ?
C41 C40 C39 122.0(4) . . ?
C41 C40 H40 119.0 . . ?
C39 C40 H40 119.0 . . ?
C42 C41 C40 117.5(4) . . ?
C42 C41 H41 121.3 . . ?
C40 C41 H41 121.3 . . ?
C41 C42 C43 123.6(4) . . ?
C41 C42 N1 118.3(4) . . ?
C43 C42 N1 118.1(4) . . ?
C42 C43 C44 116.9(4) . . ?
C42 C43 H43 121.5 . . ?
C44 C43 H43 121.5 . . ?
C43 C44 C39 123.0(4) . . ?
C43 C44 H44 118.5 . . ?
C39 C44 H44 118.5 . . ?
O1 B48 O2 119.2(4) . . ?
O1 B48 C39 123.0(4) . . ?
O2 B48 C39 117.7(4) . . ?
B24 O7 H7 109.5 . . ?
B24 O8 H8A 109.5 . . ?
O6 N2 O5 124.8(4) . . ?
O6 N2 C83 117.7(4) . . ?
O5 N2 C83 117.5(4) . . ?
C80 C79 C83 118.0(4) . . ?
C80 C79 H79 121.0 . . ?
C83 C79 H79 121.0 . . ?
C79 C80 C84 121.0(4) . . ?
C79 C80 H80 119.5 . . ?
C84 C80 H80 119.5 . . ?
C84 C81 C82 121.8(4) . . ?
C84 C81 H81 119.1 . . ?
C82 C81 H81 119.1 . . ?
C83 C82 C81 118.1(4) . . ?
C83 C82 H82 120.9 . . ?
C81 C82 H82 120.9 . . ?
C82 C83 C79 122.8(4) . . ?
C82 C83 N2 119.3(4) . . ?
C79 C83 N2 117.8(4) . . ?
C81 C84 C80 118.2(4) . . ?
C81 C84 B24 121.5(4) . . ?
C80 C84 B24 120.3(3) . . ?
O8 B24 O7 118.7(4) . . ?
O8 B24 C84 123.9(4) . . ?
O7 B24 C84 117.5(3) . . ?
B36 O9 H9A 109.5 . . ?
B36 O10 H10 109.5 . . ?
O11 N39 O12 123.6(4) . . ?
O11 N39 C36 117.7(4) . . ?
O12 N39 C36 118.7(4) . . ?
C38 C33 C34 118.8(4) . . ?
C38 C33 B36 121.1(3) . . ?
C34 C33 B36 120.2(4) . . ?
C35 C34 C33 121.7(4) . . ?
C35 C34 H34 119.1 . . ?
C33 C34 H34 119.1 . . ?
C34 C35 C36 117.1(4) . . ?
C34 C35 H35 121.4 . . ?
C36 C35 H35 121.4 . . ?
C37 C36 C35 123.4(4) . . ?
C37 C36 N39 118.1(4) . . ?
C35 C36 N39 118.5(4) . . ?
C36 C37 C38 117.5(4) . . ?
C36 C37 H37 121.2 . . ?
C38 C37 H37 121.2 . . ?
C33 C38 C37 121.4(4) . . ?
C33 C38 H38 119.3 . . ?
C37 C38 H38 119.3 . . ?
O9 B36 O10 118.8(4) . . ?
O9 B36 C33 124.1(3) . . ?
O10 B36 C33 117.1(4) . . ?
B60 O15 H15A 109.5 . . ?
B60 O16 H16A 109.5 . . ?
O14 N7 O13 123.3(4) . . ?
O14 N7 C73 118.2(4) . . ?
O13 N7 C73 118.5(4) . . ?
C74 C73 C78 122.3(4) . . ?
C74 C73 N7 118.5(4) . . ?
C78 C73 N7 119.1(4) . . ?
C75 C74 C73 117.9(4) . . ?
C75 C74 H74 121.0 . . ?
C73 C74 H74 121.0 . . ?
C74 C75 C76 122.3(4) . . ?
C74 C75 H75 118.9 . . ?
C76 C75 H75 118.9 . . ?
C77 C76 C75 117.5(4) . . ?
C77 C76 B60 120.9(4) . . ?
C75 C76 B60 121.6(3) . . ?
C78 C77 C76 121.5(4) . . ?
C78 C77 H77 119.3 . . ?
C76 C77 H77 119.3 . . ?
C77 C78 C73 118.5(4) . . ?
C77 C78 H78 120.7 . . ?
C73 C78 H78 120.7 . . ?
O16 B60 O15 118.6(4) . . ?
O16 B60 C76 124.8(3) . . ?
O15 B60 C76 116.6(3) . . ?
C5 N3 C9 117.1(4) . . ?
C31 N4 C30 116.3(4) . . ?
N3 C5 C6 123.8(4) . . ?
N3 C5 H5 118.1 . . ?
C6 C5 H5 118.1 . . ?
C5 C6 C7 119.3(4) . . ?
C5 C6 H6 120.4 . . ?
C7 C6 H6 120.4 . . ?
C6 C7 C8 117.5(4) . . ?
C6 C7 C10 120.3(4) . . ?
C8 C7 C10 122.2(4) . . ?
C9 C8 C7 119.2(4) . . ?
C9 C8 H8 120.4 . . ?
C7 C8 H8 120.4 . . ?
N3 C9 C8 123.2(4) . . ?
N3 C9 H9 118.4 . . ?
C8 C9 H9 118.4 . . ?
C11 C10 C7 175.4(5) . . ?
C10 C11 C12 178.1(5) . . ?
C25 C12 C13 121.1(3) . . ?
C25 C12 C11 120.5(4) . . ?
C13 C12 C11 118.4(4) . . ?
C12 C13 C18 119.2(4) . . ?
C12 C13 C14 122.0(4) . . ?
C18 C13 C14 118.8(4) . . ?
C15 C14 C13 120.3(4) . . ?
C15 C14 H14 119.9 . . ?
C13 C14 H14 119.9 . . ?
C14 C15 C16 121.2(4) . . ?
C14 C15 H15 119.4 . . ?
C16 C15 H15 119.4 . . ?
C17 C16 C15 119.9(4) . . ?
C17 C16 H16 120.1 . . ?
C15 C16 H16 120.1 . . ?
C16 C17 C18 121.4(4) . . ?
C16 C17 H17 119.3 . . ?
C18 C17 H17 119.3 . . ?
C19 C18 C17 122.0(4) . . ?
C19 C18 C13 119.5(4) . . ?
C17 C18 C13 118.5(4) . . ?
C20 C19 C26 119.5(4) . . ?
C20 C19 C18 121.1(3) . . ?
C26 C19 C18 119.4(4) . . ?
C19 C20 C21 122.2(4) . . ?
C19 C20 C25 119.3(4) . . ?
C21 C20 C25 118.4(4) . . ?
C22 C21 C20 121.4(4) . . ?
C22 C21 H21 119.3 . . ?
C20 C21 H21 119.3 . . ?
C21 C22 C23 120.5(4) . . ?
C21 C22 H22 119.7 . . ?
C23 C22 H22 119.7 . . ?
C24 C23 C22 120.5(4) . . ?
C24 C23 H23 119.7 . . ?
C22 C23 H23 119.7 . . ?
C23 C24 C25 120.3(4) . . ?
C23 C24 H24 119.8 . . ?
C25 C24 H24 119.8 . . ?
C12 C25 C24 121.3(4) . . ?
C12 C25 C20 119.8(4) . . ?
C24 C25 C20 118.8(4) . . ?
C27 C26 C19 177.7(4) . . ?
C26 C27 C28 174.4(4) . . ?
C32 C28 C29 118.1(4) . . ?
C32 C28 C27 120.0(4) . . ?
C29 C28 C27 121.9(4) . . ?
C30 C29 C28 118.8(4) . . ?
C30 C29 H29 120.6 . . ?
C28 C29 H29 120.6 . . ?
N4 C30 C29 123.9(4) . . ?
N4 C30 H30 118.0 . . ?
C29 C30 H30 118.0 . . ?
N4 C31 C32 124.0(4) . . ?
N4 C31 H31 118.0 . . ?
C32 C31 H31 118.0 . . ?
C28 C32 C31 118.9(4) . . ?
C28 C32 H32 120.6 . . ?
C31 C32 H32 120.6 . . ?
C49 N5 C45 116.1(3) . . ?
C71 N6 C70 116.9(3) . . ?
N5 C45 C46 123.9(4) . . ?
N5 C45 H45 118.0 . . ?
C46 C45 H45 118.0 . . ?
C45 C46 C47 119.1(4) . . ?
C45 C46 H46 120.4 . . ?
C47 C46 H46 120.4 . . ?
C46 C47 C48 118.2(4) . . ?
C46 C47 C50 119.8(4) . . ?
C48 C47 C50 122.0(4) . . ?
C49 C48 C47 118.2(4) . . ?
C49 C48 H48 120.9 . . ?
C47 C48 H48 120.9 . . ?
N5 C49 C48 124.5(4) . . ?
N5 C49 H49 117.8 . . ?
C48 C49 H49 117.8 . . ?
C51 C50 C47 175.6(5) . . ?
C50 C51 C52 178.6(5) . . ?
C65 C52 C53 121.0(3) . . ?
C65 C52 C51 120.3(4) . . ?
C53 C52 C51 118.6(4) . . ?
C52 C53 C54 122.4(4) . . ?
C52 C53 C58 119.1(3) . . ?
C54 C53 C58 118.5(4) . . ?
C55 C54 C53 120.9(4) . . ?
C55 C54 H54 119.5 . . ?
C53 C54 H54 119.5 . . ?
C54 C55 C56 120.8(4) . . ?
C54 C55 H55 119.6 . . ?
C56 C55 H55 119.6 . . ?
C57 C56 C55 120.3(4) . . ?
C57 C56 H56 119.8 . . ?
C55 C56 H56 119.8 . . ?
C56 C57 C58 120.9(4) . . ?
C56 C57 H57 119.6 . . ?
C58 C57 H57 119.6 . . ?
C59 C58 C57 122.0(4) . . ?
C59 C58 C53 119.4(4) . . ?
C57 C58 C53 118.6(4) . . ?
C58 C59 C60 121.6(3) . . ?
C58 C59 C66 120.1(4) . . ?
C60 C59 C66 118.4(4) . . ?
C61 C60 C59 122.1(4) . . ?
C61 C60 C65 119.1(4) . . ?
C59 C60 C65 118.8(4) . . ?
C62 C61 C60 120.7(4) . . ?
C62 C61 H61 119.6 . . ?
C60 C61 H61 119.6 . . ?
C61 C62 C63 120.4(4) . . ?
C61 C62 H62 119.8 . . ?
C63 C62 H62 119.8 . . ?
C64 C63 C62 120.6(4) . . ?
C64 C63 H63 119.7 . . ?
C62 C63 H63 119.7 . . ?
C63 C64 C65 120.3(4) . . ?
C63 C64 H64 119.9 . . ?
C65 C64 H64 119.9 . . ?
C52 C65 C60 120.1(4) . . ?
C52 C65 C64 121.1(4) . . ?
C60 C65 C64 118.8(4) . . ?
C67 C66 C59 178.2(4) . . ?
C66 C67 C68 175.9(4) . . ?
C72 C68 C69 118.1(3) . . ?
C72 C68 C67 119.9(4) . . ?
C69 C68 C67 121.9(4) . . ?
C70 C69 C68 118.0(4) . . ?
C70 C69 H69 121.0 . . ?
C68 C69 H69 121.0 . . ?
N6 C70 C69 124.4(4) . . ?
N6 C70 H70 117.8 . . ?
C69 C70 H70 117.8 . . ?
N6 C71 C72 123.8(4) . . ?
N6 C71 H71 118.1 . . ?
C72 C71 H71 118.1 . . ?
C71 C72 C68 118.8(4) . . ?
C71 C72 H72 120.6 . . ?
C68 C72 H72 120.6 . . ?

loop_
_geom_bond_atom_site_label_1
_geom_bond_atom_site_label_2
_geom_bond_distance
_geom_bond_site_symmetry_2
_geom_bond_publ_flag
Cl1 C1 1.742(10) . ?
Cl2 C1 1.755(5) . ?
Cl3 C1 1.792(12) . ?
C1 Cl3A 1.709(11) . ?
C1 Cl1A 1.802(9) . ?
C1 H1A 1.0000 . ?
C1 H1B 1.0000 . ?
Cl4 C2 1.780(8) . ?
Cl5 C2 1.773(7) . ?
Cl6 C2 1.715(7) . ?
C2 Cl4A 1.724(10) . ?
C2 Cl5A 1.747(9) . ?
C2 Cl6A 1.814(9) . ?
C2 H2A 1.0000 . ?
C2 H2B 1.0000 . ?
Cl7 C3 1.705(6) . ?
Cl8 C3 1.878(6) . ?
Cl9 C3 1.728(5) . ?
C3 Cl8A 1.579(7) . ?
C3 Cl7A 1.632(7) . ?
C3 Cl9A 1.996(8) . ?
C3 H3A 1.0000 . ?
C3 H3B 1.0000 . ?
Cl10 C4 1.721(7) . ?
Cl11 C4 1.759(6) . ?
Cl12 C4 1.749(7) . ?
C4 H4 1.0000 . ?
O1 B48 1.356(5) . ?
O1 H1 0.8400 . ?
O2 B48 1.365(5) . ?
O2 H2 0.8400 . ?
O3 N1 1.243(6) . ?
O4 N1 1.217(6) . ?
N1 C42 1.478(5) . ?
C39 C44 1.392(6) . ?
C39 C40 1.397(6) . ?
C39 B48 1.574(6) . ?
C40 C41 1.396(6) . ?
C40 H40 0.9500 . ?
C41 C42 1.375(6) . ?
C41 H41 0.9500 . ?
C42 C43 1.381(7) . ?
C43 C44 1.386(6) . ?
C43 H43 0.9500 . ?
C44 H44 0.9500 . ?
O5 N2 1.229(5) . ?
O6 N2 1.225(5) . ?
O7 B24 1.369(5) . ?
O7 H7 0.8400 . ?
O8 B24 1.354(5) . ?
O8 H8A 0.8400 . ?
N2 C83 1.477(5) . ?
C79 C80 1.389(6) . ?
C79 C83 1.391(6) . ?
C79 H79 0.9500 . ?
C80 C84 1.411(5) . ?
C80 H80 0.9500 . ?
C81 C84 1.389(5) . ?
C81 C82 1.391(6) . ?
C81 H81 0.9500 . ?
C82 C83 1.374(6) . ?
C82 H82 0.9500 . ?
C84 B24 1.582(6) . ?
O9 B36 1.359(5) . ?
O9 H9A 0.8400 . ?
O10 B36 1.366(5) . ?
O10 H10 0.8400 . ?
O11 N39 1.225(6) . ?
O12 N39 1.230(6) . ?
N39 C36 1.470(5) . ?
C33 C38 1.388(5) . ?
C33 C34 1.398(5) . ?
C33 B36 1.584(6) . ?
C34 C35 1.385(6) . ?
C34 H34 0.9500 . ?
C35 C36 1.405(6) . ?
C35 H35 0.9500 . ?
C36 C37 1.371(6) . ?
C37 C38 1.404(5) . ?
C37 H37 0.9500 . ?
C38 H38 0.9500 . ?
O13 N7 1.229(5) . ?
O14 N7 1.228(5) . ?
O15 B60 1.374(5) . ?
O15 H15A 0.8400 . ?
O16 B60 1.350(5) . ?
O16 H16A 0.8400 . ?
N7 C73 1.461(5) . ?
C73 C74 1.385(6) . ?
C73 C78 1.386(6) . ?
C74 C75 1.376(6) . ?
C74 H74 0.9500 . ?
C75 C76 1.406(5) . ?
C75 H75 0.9500 . ?
C76 C77 1.398(6) . ?
C76 B60 1.579(6) . ?
C77 C78 1.384(6) . ?
C77 H77 0.9500 . ?
C78 H78 0.9500 . ?
N3 C5 1.334(5) . ?
N3 C9 1.340(5) . ?
N4 C31 1.334(5) . ?
N4 C30 1.337(6) . ?
C5 C6 1.376(6) . ?
C5 H5 0.9500 . ?
C6 C7 1.386(6) . ?
C6 H6 0.9500 . ?
C7 C8 1.396(6) . ?
C7 C10 1.432(6) . ?
C8 C9 1.382(6) . ?
C8 H8 0.9500 . ?
C9 H9 0.9500 . ?
C10 C11 1.202(6) . ?
C11 C12 1.424(5) . ?
C12 C25 1.408(6) . ?
C12 C13 1.419(6) . ?
C13 C18 1.430(5) . ?
C13 C14 1.433(6) . ?
C14 C15 1.359(6) . ?
C14 H14 0.9500 . ?
C15 C16 1.418(6) . ?
C15 H15 0.9500 . ?
C16 C17 1.361(6) . ?
C16 H16 0.9500 . ?
C17 C18 1.423(6) . ?
C17 H17 0.9500 . ?
C18 C19 1.422(6) . ?
C19 C20 1.406(6) . ?
C19 C26 1.422(5) . ?
C20 C21 1.421(6) . ?
C20 C25 1.432(5) . ?
C21 C22 1.351(6) . ?
C21 H21 0.9500 . ?
C22 C23 1.413(6) . ?
C22 H22 0.9500 . ?
C23 C24 1.372(6) . ?
C23 H23 0.9500 . ?
C24 C25 1.426(6) . ?
C24 H24 0.9500 . ?
C26 C27 1.200(6) . ?
C27 C28 1.437(5) . ?
C28 C32 1.375(6) . ?
C28 C29 1.390(6) . ?
C29 C30 1.380(6) . ?
C29 H29 0.9500 . ?
C30 H30 0.9500 . ?
C31 C32 1.386(6) . ?
C31 H31 0.9500 . ?
C32 H32 0.9500 . ?
N5 C49 1.340(5) . ?
N5 C45 1.350(5) . ?
N6 C71 1.337(5) . ?
N6 C70 1.341(5) . ?
C45 C46 1.374(6) . ?
C45 H45 0.9500 . ?
C46 C47 1.384(6) . ?
C46 H46 0.9500 . ?
C47 C48 1.401(6) . ?
C47 C50 1.434(5) . ?
C48 C49 1.379(6) . ?
C48 H48 0.9500 . ?
C49 H49 0.9500 . ?
C50 C51 1.191(6) . ?
C51 C52 1.424(5) . ?
C52 C65 1.416(5) . ?
C52 C53 1.418(6) . ?
C53 C54 1.425(6) . ?
C53 C58 1.437(5) . ?
C54 C55 1.361(6) . ?
C54 H54 0.9500 . ?
C55 C56 1.412(6) . ?
C55 H55 0.9500 . ?
C56 C57 1.367(6) . ?
C56 H56 0.9500 . ?
C57 C58 1.427(6) . ?
C57 H57 0.9500 . ?
C58 C59 1.411(5) . ?
C59 C60 1.422(6) . ?
C59 C66 1.434(5) . ?
C60 C61 1.422(5) . ?
C60 C65 1.424(5) . ?
C61 C62 1.354(6) . ?
C61 H61 0.9500 . ?
C62 C63 1.425(6) . ?
C62 H62 0.9500 . ?
C63 C64 1.361(6) . ?
C63 H63 0.9500 . ?
C64 C65 1.430(6) . ?
C64 H64 0.9500 . ?
C66 C67 1.201(6) . ?
C67 C68 1.430(5) . ?
C68 C72 1.399(5) . ?
C68 C69 1.404(6) . ?
C69 C70 1.377(6) . ?
C69 H69 0.9500 . ?
C70 H70 0.9500 . ?
C71 C72 1.377(6) . ?
C71 H71 0.9500 . ?
C72 H72 0.9500 . ?

loop_
_geom_torsion_atom_site_label_1
_geom_torsion_atom_site_label_2
_geom_torsion_atom_site_label_3
_geom_torsion_atom_site_label_4
_geom_torsion
_geom_torsion_site_symmetry_1
_geom_torsion_site_symmetry_2
_geom_torsion_site_symmetry_3
_geom_torsion_site_symmetry_4
_geom_torsion_publ_flag
C44 C39 C40 C41 0.3(7) . . . . ?
B48 C39 C40 C41 -178.7(4) . . . . ?
C39 C40 C41 C42 -0.6(7) . . . . ?
C40 C41 C42 C43 0.2(7) . . . . ?
C40 C41 C42 N1 -178.8(4) . . . . ?
O4 N1 C42 C41 -3.2(7) . . . . ?
O3 N1 C42 C41 177.3(5) . . . . ?
O4 N1 C42 C43 177.8(5) . . . . ?
O3 N1 C42 C43 -1.7(7) . . . . ?
C41 C42 C43 C44 0.5(7) . . . . ?
N1 C42 C43 C44 179.4(4) . . . . ?
C42 C43 C44 C39 -0.8(7) . . . . ?
C40 C39 C44 C43 0.4(7) . . . . ?
B48 C39 C44 C43 179.4(4) . . . . ?
C44 C39 B48 O1 2.7(7) . . . . ?
C40 C39 B48 O1 -178.3(4) . . . . ?
C44 C39 B48 O2 -177.2(4) . . . . ?
C40 C39 B48 O2 1.7(6) . . . . ?
C83 C79 C80 C84 -0.3(7) . . . . ?
C84 C81 C82 C83 1.3(7) . . . . ?
C81 C82 C83 C79 -0.3(7) . . . . ?
C81 C82 C83 N2 -178.2(4) . . . . ?
C80 C79 C83 C82 -0.2(7) . . . . ?
C80 C79 C83 N2 177.8(4) . . . . ?
O6 N2 C83 C82 -178.2(4) . . . . ?
O5 N2 C83 C82 2.4(6) . . . . ?
O6 N2 C83 C79 3.7(6) . . . . ?
O5 N2 C83 C79 -175.7(4) . . . . ?
C82 C81 C84 C80 -1.8(6) . . . . ?
C82 C81 C84 B24 176.9(4) . . . . ?
C79 C80 C84 C81 1.2(6) . . . . ?
C79 C80 C84 B24 -177.5(4) . . . . ?
C81 C84 B24 O8 174.4(4) . . . . ?
C80 C84 B24 O8 -6.9(6) . . . . ?
C81 C84 B24 O7 -5.9(6) . . . . ?
C80 C84 B24 O7 172.7(4) . . . . ?
C38 C33 C34 C35 -0.4(7) . . . . ?
B36 C33 C34 C35 -178.9(4) . . . . ?
C33 C34 C35 C36 0.6(7) . . . . ?
C34 C35 C36 C37 -0.2(7) . . . . ?
C34 C35 C36 N39 -179.8(4) . . . . ?
O11 N39 C36 C37 6.7(6) . . . . ?
O12 N39 C36 C37 -172.7(4) . . . . ?
O11 N39 C36 C35 -173.7(4) . . . . ?
O12 N39 C36 C35 6.9(6) . . . . ?
C35 C36 C37 C38 -0.3(7) . . . . ?
N39 C36 C37 C38 179.3(4) . . . . ?
C34 C33 C38 C37 -0.1(6) . . . . ?
B36 C33 C38 C37 178.3(4) . . . . ?
C36 C37 C38 C33 0.5(6) . . . . ?
C38 C33 B36 O9 -1.3(6) . . . . ?
C34 C33 B36 O9 177.1(4) . . . . ?
C38 C33 B36 O10 177.4(4) . . . . ?
C34 C33 B36 O10 -4.2(6) . . . . ?
O14 N7 C73 C74 2.8(6) . . . . ?
O13 N7 C73 C74 -177.8(4) . . . . ?
O14 N7 C73 C78 -176.3(4) . . . . ?
O13 N7 C73 C78 3.1(6) . . . . ?
C78 C73 C74 C75 1.0(7) . . . . ?
N7 C73 C74 C75 -178.1(4) . . . . ?
C73 C74 C75 C76 -0.2(7) . . . . ?
C74 C75 C76 C77 -0.6(7) . . . . ?
C74 C75 C76 B60 178.8(4) . . . . ?
C75 C76 C77 C78 0.5(7) . . . . ?
B60 C76 C77 C78 -178.9(4) . . . . ?
C76 C77 C78 C73 0.2(7) . . . . ?
C74 C73 C78 C77 -1.0(7) . . . . ?
N7 C73 C78 C77 178.1(4) . . . . ?
C77 C76 B60 O16 177.5(4) . . . . ?
C75 C76 B60 O16 -1.9(7) . . . . ?
C77 C76 B60 O15 -2.7(6) . . . . ?
C75 C76 B60 O15 177.9(4) . . . . ?
C9 N3 C5 C6 0.2(7) . . . . ?
N3 C5 C6 C7 -0.3(7) . . . . ?
C5 C6 C7 C8 -0.1(7) . . . . ?
C5 C6 C7 C10 179.8(4) . . . . ?
C6 C7 C8 C9 0.5(7) . . . . ?
C10 C7 C8 C9 -179.4(4) . . . . ?
C5 N3 C9 C8 0.2(7) . . . . ?
C7 C8 C9 N3 -0.6(8) . . . . ?
C25 C12 C13 C18 0.6(6) . . . . ?
C11 C12 C13 C18 -179.3(4) . . . . ?
C25 C12 C13 C14 -179.7(4) . . . . ?
C11 C12 C13 C14 0.4(6) . . . . ?
C12 C13 C14 C15 -179.1(4) . . . . ?
C18 C13 C14 C15 0.7(6) . . . . ?
C13 C14 C15 C16 -0.3(7) . . . . ?
C14 C15 C16 C17 0.5(7) . . . . ?
C15 C16 C17 C18 -1.0(7) . . . . ?
C16 C17 C18 C19 -179.6(4) . . . . ?
C16 C17 C18 C13 1.3(6) . . . . ?
C12 C13 C18 C19 -0.5(6) . . . . ?
C14 C13 C18 C19 179.8(4) . . . . ?
C12 C13 C18 C17 178.6(4) . . . . ?
C14 C13 C18 C17 -1.1(6) . . . . ?
C17 C18 C19 C20 -179.1(4) . . . . ?
C13 C18 C19 C20 -0.1(6) . . . . ?
C17 C18 C19 C26 0.2(6) . . . . ?
C13 C18 C19 C26 179.3(4) . . . . ?
C26 C19 C20 C21 -0.4(6) . . . . ?
C18 C19 C20 C21 178.9(4) . . . . ?
C26 C19 C20 C25 -178.9(4) . . . . ?
C18 C19 C20 C25 0.5(6) . . . . ?
C19 C20 C21 C22 -178.6(4) . . . . ?
C25 C20 C21 C22 -0.1(6) . . . . ?
C20 C21 C22 C23 -0.4(7) . . . . ?
C21 C22 C23 C24 0.4(7) . . . . ?
C22 C23 C24 C25 0.3(7) . . . . ?
C13 C12 C25 C24 -179.8(4) . . . . ?
C11 C12 C25 C24 0.1(6) . . . . ?
C13 C12 C25 C20 -0.1(6) . . . . ?
C11 C12 C25 C20 179.7(4) . . . . ?
C23 C24 C25 C12 178.8(4) . . . . ?
C23 C24 C25 C20 -0.8(6) . . . . ?
C19 C20 C25 C12 -0.4(6) . . . . ?
C21 C20 C25 C12 -178.9(4) . . . . ?
C19 C20 C25 C24 179.2(4) . . . . ?
C21 C20 C25 C24 0.7(6) . . . . ?
C32 C28 C29 C30 1.0(7) . . . . ?
C27 C28 C29 C30 -177.8(4) . . . . ?
C31 N4 C30 C29 -0.1(7) . . . . ?
C28 C29 C30 N4 -0.9(7) . . . . ?
C30 N4 C31 C32 1.1(7) . . . . ?
C29 C28 C32 C31 0.0(7) . . . . ?
C27 C28 C32 C31 178.7(4) . . . . ?
N4 C31 C32 C28 -1.0(8) . . . . ?
C49 N5 C45 C46 -0.6(7) . . . . ?
N5 C45 C46 C47 0.0(8) . . . . ?
C45 C46 C47 C48 1.1(7) . . . . ?
C45 C46 C47 C50 -179.1(4) . . . . ?
C46 C47 C48 C49 -1.6(6) . . . . ?
C50 C47 C48 C49 178.6(4) . . . . ?
C45 N5 C49 C48 0.0(7) . . . . ?
C47 C48 C49 N5 1.1(7) . . . . ?
C65 C52 C53 C54 -179.3(4) . . . . ?
C51 C52 C53 C54 1.2(6) . . . . ?
C65 C52 C53 C58 0.1(6) . . . . ?
C51 C52 C53 C58 -179.3(4) . . . . ?
C52 C53 C54 C55 -179.8(4) . . . . ?
C58 C53 C54 C55 0.8(6) . . . . ?
C53 C54 C55 C56 -0.3(7) . . . . ?
C54 C55 C56 C57 0.0(7) . . . . ?
C55 C56 C57 C58 -0.3(7) . . . . ?
C56 C57 C58 C59 -179.5(4) . . . . ?
C56 C57 C58 C53 0.9(6) . . . . ?
C52 C53 C58 C59 -0.2(6) . . . . ?
C54 C53 C58 C59 179.3(4) . . . . ?
C52 C53 C58 C57 179.5(4) . . . . ?
C54 C53 C58 C57 -1.1(6) . . . . ?
C57 C58 C59 C60 -178.8(4) . . . . ?
C53 C58 C59 C60 0.8(6) . . . . ?
C57 C58 C59 C66 0.7(6) . . . . ?
C53 C58 C59 C66 -179.7(4) . . . . ?
C58 C59 C60 C61 179.6(4) . . . . ?
C66 C59 C60 C61 0.1(6) . . . . ?
C58 C59 C60 C65 -1.4(6) . . . . ?
C66 C59 C60 C65 179.1(4) . . . . ?
C59 C60 C61 C62 179.3(4) . . . . ?
C65 C60 C61 C62 0.4(6) . . . . ?
C60 C61 C62 C63 0.3(7) . . . . ?
C61 C62 C63 C64 -0.7(7) . . . . ?
C62 C63 C64 C65 0.5(7) . . . . ?
C53 C52 C65 C60 -0.7(6) . . . . ?
C51 C52 C65 C60 178.7(4) . . . . ?
C53 C52 C65 C64 -179.8(4) . . . . ?
C51 C52 C65 C64 -0.3(6) . . . . ?
C61 C60 C65 C52 -179.7(4) . . . . ?
C59 C60 C65 C52 1.3(6) . . . . ?
C61 C60 C65 C64 -0.6(6) . . . . ?
C59 C60 C65 C64 -179.6(4) . . . . ?
C63 C64 C65 C52 179.2(4) . . . . ?
C63 C64 C65 C60 0.2(6) . . . . ?
C72 C68 C69 C70 -0.7(6) . . . . ?
C67 C68 C69 C70 179.3(4) . . . . ?
C71 N6 C70 C69 0.8(7) . . . . ?
C68 C69 C70 N6 0.0(7) . . . . ?
C70 N6 C71 C72 -0.9(7) . . . . ?
N6 C71 C72 C68 0.2(7) . . . . ?
C69 C68 C72 C71 0.6(6) . . . . ?
C67 C68 C72 C71 -179.4(4) . . . . ?
